data_7201399
loop_
_publ_author_name
'Jiang, Zuoquan'
'Xu, Xichen'
'Zhang, Zhiqiang'
'Yang, Chuluo'
'Liu, Zhongyin'
'Tao, Youtian'
'Qin, Jingui'
'Ma, Dongge'

_publ_section_title
;
 Diarylmethylene-bridged 4,4&#x2032;-(bis(9-carbazolyl))biphenyl:
 morphological stable host material for highly efficient
 electrophosphorescence
;
_journal_issue 41
_journal_name_full 'Journal of Materials Chemistry'
_journal_page_first 7661
_journal_paper_doi 10.1039/b910247g
_journal_volume 19
_journal_year 2009
_chemical_formula_moiety '2(C51 H36 N2), C H2 Cl2, C2 H5 OH '
_chemical_formula_sum 'C105 H80 Cl2 N4 O'
_chemical_formula_weight 1484.69
_chemical_name_systematic
;
?
;
_space_group_IT_number 2
_symmetry_cell_setting triclinic
_symmetry_space_group_name_Hall '-P 1'
_symmetry_space_group_name_H-M 'P -1'
_atom_sites_solution_hydrogens geom
_atom_sites_solution_primary direct
_atom_sites_solution_secondary difmap
_audit_creation_method SHELXL-97
_cell_angle_alpha 79.161(2)
_cell_angle_beta 77.551(2)
_cell_angle_gamma 88.507(2)
_cell_formula_units_Z 1
_cell_length_a 10.1508(11)
_cell_length_b 12.2571(13)
_cell_length_c 16.6606(18)
_cell_measurement_temperature 293(2)
_cell_volume 1987.8(4)
_computing_cell_refinement 'Bruker SMART'
_computing_data_collection 'Bruker SMART'
_computing_data_reduction 'Bruker SAINT'
_computing_molecular_graphics 'Bruker SHELXTL'
_computing_publication_material 'Bruker SHELXTL'
_computing_structure_refinement 'SHELXL-97 (Sheldrick, 1997)'
_computing_structure_solution 'SHELXS-97 (Sheldrick, 1990)'
_diffrn_ambient_temperature 273(2)
_diffrn_measured_fraction_theta_full 0.989
_diffrn_measured_fraction_theta_max 0.989
_diffrn_radiation_monochromator graphite
_diffrn_radiation_source 'fine-focus sealed tube'
_diffrn_radiation_type MoK\a
_diffrn_radiation_wavelength 0.71073
_diffrn_reflns_av_R_equivalents 0.0156
_diffrn_reflns_av_sigmaI/netI 0.0297
_diffrn_reflns_limit_h_max 11
_diffrn_reflns_limit_h_min -12
_diffrn_reflns_limit_k_max 12
_diffrn_reflns_limit_k_min -14
_diffrn_reflns_limit_l_max 19
_diffrn_reflns_limit_l_min -19
_diffrn_reflns_number 10775
_diffrn_reflns_theta_full 25.00
_diffrn_reflns_theta_max 25.00
_diffrn_reflns_theta_min 2.30
_exptl_absorpt_coefficient_mu 0.137
_exptl_absorpt_correction_T_max 0.9745
_exptl_absorpt_correction_T_min 0.9575
_exptl_absorpt_correction_type multi-scan
_exptl_absorpt_process_details SADABS
_exptl_crystal_colour Colorless
_exptl_crystal_density_diffrn 1.240
_exptl_crystal_density_method 'not measured'
_exptl_crystal_description block
_exptl_crystal_F_000 780
_exptl_crystal_size_max 0.32
_exptl_crystal_size_mid 0.28
_exptl_crystal_size_min 0.19
_refine_diff_density_max 1.366
_refine_diff_density_min -0.912
_refine_diff_density_rms 0.096
_refine_ls_extinction_method none
_refine_ls_goodness_of_fit_ref 1.247
_refine_ls_hydrogen_treatment constr
_refine_ls_matrix_type full
_refine_ls_number_parameters 525
_refine_ls_number_reflns 6918
_refine_ls_number_restraints 35
_refine_ls_restrained_S_all 1.291
_refine_ls_R_factor_all 0.1045
_refine_ls_R_factor_gt 0.0868
_refine_ls_shift/su_max 0.000
_refine_ls_shift/su_mean 0.000
_refine_ls_structure_factor_coef Fsqd
_refine_ls_weighting_details 'calc w=1/[\s^2^(Fo^2^)+(0.2000P)^2^] where P=(Fo^2^+2Fc^2^)/3'
_refine_ls_weighting_scheme calc
_refine_ls_wR_factor_gt 0.2842
_refine_ls_wR_factor_ref 0.3095
_reflns_number_gt 5168
_reflns_number_total 6918
_reflns_threshold_expression >2sigma(I)
_cod_data_source_file b910247g.txt
_cod_data_source_block 81021ycl_0m
_cod_depositor_comments
;
The following automatic conversions were performed:
'_symmetry_cell_setting' value 'Triclinic' changed to 'triclinic'
according to '/home/saulius/struct/CIF-dictionaries/cif_core.dic'
dictionary named 'cif_core.dic' version 2.4.1 from 2010-06-29.

Automatic conversion script
Id: cif_fix_enum 1527 2010-12-29 10:47:43Z saulius 
;
_cod_original_sg_symbol_H-M P-1
_cod_database_code 7201399

loop_
_symmetry_equiv_pos_as_xyz
'x, y, z'
'-x, -y, -z'

loop_
_atom_site_label
_atom_site_type_symbol
_atom_site_fract_x
_atom_site_fract_y
_atom_site_fract_z
_atom_site_U_iso_or_equiv
_atom_site_adp_type
_atom_site_occupancy
_atom_site_symmetry_multiplicity
_atom_site_calc_flag
_atom_site_refinement_flags
_atom_site_disorder_assembly
_atom_site_disorder_group
C1 C 1.1693(3) 0.8305(3) 0.18290(19) 0.0445(8) Uani 1 1 d . . .
C2 C 1.0900(4) 0.8722(3) 0.2478(2) 0.0602(10) Uani 1 1 d . . .
H2 H 1.0041 0.8432 0.2730 0.072 Uiso 1 1 calc R . .
C3 C 1.1426(5) 0.9587(4) 0.2741(3) 0.0773(13) Uani 1 1 d . . .
H3 H 1.0911 0.9880 0.3182 0.093 Uiso 1 1 calc R . .
C4 C 1.2703(5) 1.0031(4) 0.2365(3) 0.0785(13) Uani 1 1 d . . .
H4 H 1.3030 1.0615 0.2554 0.094 Uiso 1 1 calc R . .
C5 C 1.3473(4) 0.9618(3) 0.1724(2) 0.0655(11) Uani 1 1 d . . .
H5 H 1.4328 0.9917 0.1473 0.079 Uiso 1 1 calc R . .
C6 C 1.2981(3) 0.8739(3) 0.1439(2) 0.0469(8) Uani 1 1 d . . .
C7 C 1.3499(3) 0.8137(3) 0.0779(2) 0.0476(8) Uani 1 1 d . . .
C8 C 1.4721(4) 0.8193(3) 0.0187(2) 0.0632(10) Uani 1 1 d . . .
H8 H 1.5392 0.8702 0.0174 0.076 Uiso 1 1 calc R . .
C9 C 1.4906(5) 0.7482(4) -0.0374(3) 0.0766(13) Uani 1 1 d . . .
H9 H 1.5713 0.7506 -0.0768 0.092 Uiso 1 1 calc R . .
C10 C 1.3884(5) 0.6715(3) -0.0357(2) 0.0685(11) Uani 1 1 d . . .
H10 H 1.4034 0.6237 -0.0739 0.082 Uiso 1 1 calc R . .
C11 C 1.2666(4) 0.6657(3) 0.0212(2) 0.0559(9) Uani 1 1 d . . .
H11 H 1.1988 0.6159 0.0216 0.067 Uiso 1 1 calc R . .
C12 C 1.2496(3) 0.7377(3) 0.07825(19) 0.0433(7) Uani 1 1 d . . .
C13 C 1.0158(3) 0.6866(2) 0.16221(19) 0.0424(7) Uani 1 1 d . . .
C14 C 0.9403(3) 0.6888(3) 0.1010(2) 0.0468(8) Uani 1 1 d . . .
H14 H 0.9719 0.7290 0.0473 0.056 Uiso 1 1 calc R . .
C15 C 0.8187(3) 0.6315(3) 0.12027(18) 0.0450(8) Uani 1 1 d . . .
H15 H 0.7706 0.6315 0.0786 0.054 Uiso 1 1 calc R . .
C16 C 0.7665(3) 0.5733(2) 0.20136(18) 0.0382(7) Uani 1 1 d . . .
C17 C 0.8426(3) 0.5731(3) 0.26077(19) 0.0485(8) Uani 1 1 d . . .
H17 H 0.8102 0.5353 0.3151 0.058 Uiso 1 1 calc R . .
C18 C 0.9664(4) 0.6280(3) 0.2410(2) 0.0522(9) Uani 1 1 d . . .
H18 H 1.0165 0.6249 0.2820 0.063 Uiso 1 1 calc R . .
C19 C 0.6348(3) 0.5140(2) 0.22056(18) 0.0368(7) Uani 1 1 d . . .
C20 C 0.5352(3) 0.5491(2) 0.17569(18) 0.0410(7) Uani 1 1 d . . .
H20 H 0.5488 0.6141 0.1356 0.049 Uiso 1 1 calc R . .
C21 C 0.4167(3) 0.4886(2) 0.19011(18) 0.0410(7) Uani 1 1 d . . .
H21 H 0.3511 0.5139 0.1600 0.049 Uiso 1 1 calc R . .
C22 C 0.3939(3) 0.3904(2) 0.24905(17) 0.0355(7) Uani 1 1 d . . .
C23 C 0.4874(3) 0.3575(2) 0.30011(17) 0.0346(7) Uani 1 1 d . . .
C24 C 0.6056(3) 0.4196(2) 0.28361(17) 0.0364(7) Uani 1 1 d . . .
H24 H 0.6688 0.3973 0.3162 0.044 Uiso 1 1 calc R . .
C25 C 0.1691(3) 0.3339(3) 0.22094(19) 0.0416(7) Uani 1 1 d . . .
C26 C 0.1629(3) 0.3859(3) 0.1392(2) 0.0493(8) Uani 1 1 d . . .
H26 H 0.2363 0.4253 0.1032 0.059 Uiso 1 1 calc R . .
C27 C 0.0435(4) 0.3759(3) 0.1149(2) 0.0594(10) Uani 1 1 d . . .
H27 H 0.0363 0.4105 0.0614 0.071 Uiso 1 1 calc R . .
C28 C -0.0658(4) 0.3168(4) 0.1664(2) 0.0644(10) Uani 1 1 d . . .
H28 H -0.1448 0.3130 0.1473 0.077 Uiso 1 1 calc R . .
C29 C -0.0597(4) 0.2628(3) 0.2461(2) 0.0594(9) Uani 1 1 d . . .
H29 H -0.1329 0.2211 0.2802 0.071 Uiso 1 1 calc R . .
C30 C 0.0582(3) 0.2723(3) 0.2742(2) 0.0458(8) Uani 1 1 d . . .
C31 C 0.0997(3) 0.2244(3) 0.3516(2) 0.0445(7) Uani 1 1 d . . .
C32 C 0.0386(4) 0.1582(3) 0.4266(2) 0.0560(9) Uani 1 1 d . . .
H32 H -0.0508 0.1346 0.4364 0.067 Uiso 1 1 calc R . .
C33 C 0.1154(4) 0.1282(3) 0.4871(2) 0.0626(10) Uani 1 1 d . . .
H33 H 0.0755 0.0854 0.5385 0.075 Uiso 1 1 calc R . .
C34 C 0.2499(4) 0.1607(3) 0.4726(2) 0.0525(9) Uani 1 1 d . . .
H34 H 0.2977 0.1395 0.5146 0.063 Uiso 1 1 calc R . .
C35 C 0.3145(3) 0.2241(2) 0.39680(18) 0.0404(7) Uani 1 1 d . . .
C36 C 0.2347(3) 0.2565(2) 0.33998(18) 0.0388(7) Uani 1 1 d . . .
C37 C 0.4662(3) 0.2502(2) 0.36767(17) 0.0361(7) Uani 1 1 d . . .
C38 C 0.5265(3) 0.2682(2) 0.44167(17) 0.0382(7) Uani 1 1 d . . .
C39 C 0.6412(3) 0.2174(3) 0.46044(19) 0.0503(8) Uani 1 1 d . . .
H39 H 0.6863 0.1683 0.4280 0.060 Uiso 1 1 calc R . .
C40 C 0.6906(4) 0.2393(3) 0.5281(2) 0.0582(10) Uani 1 1 d . . .
H40 H 0.7684 0.2040 0.5398 0.070 Uiso 1 1 calc R . .
C41 C 0.6282(4) 0.3111(3) 0.5778(2) 0.0547(9) Uani 1 1 d . . .
C42 C 0.5133(4) 0.3617(3) 0.5583(2) 0.0532(9) Uani 1 1 d . . .
H42 H 0.4683 0.4106 0.5909 0.064 Uiso 1 1 calc R . .
C43 C 0.4636(4) 0.3414(3) 0.4915(2) 0.0478(8) Uani 1 1 d . . .
H43 H 0.3865 0.3776 0.4797 0.057 Uiso 1 1 calc R . .
C44 C 0.5304(3) 0.1509(2) 0.32860(17) 0.0373(7) Uani 1 1 d . . .
C45 C 0.5140(4) 0.0433(3) 0.3761(2) 0.0539(9) Uani 1 1 d . . .
H45 H 0.4664 0.0323 0.4314 0.065 Uiso 1 1 calc R . .
C46 C 0.5676(4) -0.0470(3) 0.3420(2) 0.0609(10) Uani 1 1 d . . .
H46 H 0.5558 -0.1177 0.3749 0.073 Uiso 1 1 calc R . .
C47 C 0.6386(4) -0.0343(3) 0.2597(3) 0.0579(10) Uani 1 1 d . . .
C48 C 0.6548(4) 0.0713(3) 0.2140(2) 0.0576(9) Uani 1 1 d . . .
H48 H 0.7034 0.0823 0.1589 0.069 Uiso 1 1 calc R . .
C49 C 0.6013(3) 0.1625(3) 0.24709(19) 0.0444(7) Uani 1 1 d . . .
H49 H 0.6134 0.2328 0.2136 0.053 Uiso 1 1 calc R . .
C50 C 0.6891(6) -0.1341(4) 0.2224(4) 0.0939(16) Uani 1 1 d . . .
H50A H 0.6152 -0.1703 0.2100 0.141 Uiso 1 1 calc R . .
H50B H 0.7288 -0.1849 0.2615 0.141 Uiso 1 1 calc R . .
H50C H 0.7557 -0.1109 0.1718 0.141 Uiso 1 1 calc R . .
C51 C 0.6792(5) 0.3322(5) 0.6518(3) 0.0869(15) Uani 1 1 d . . .
H51A H 0.6397 0.2787 0.7004 0.130 Uiso 1 1 calc R . .
H51B H 0.6549 0.4057 0.6613 0.130 Uiso 1 1 calc R . .
H51C H 0.7756 0.3259 0.6408 0.130 Uiso 1 1 calc R . .
C52 C 0.9324(9) 1.0003(6) 0.9804(5) 0.152(3) Uani 0.50 1 d PDU . .
C53 C 0.9324(9) 1.0003(6) 0.9804(5) 0.152(3) Uani 0.50 1 d PDU . .
C54 C -0.0118(14) 0.4509(10) 0.4520(8) 0.124(4) Uani 0.50 1 d PDU . .
Cl1 Cl 0.0873(3) 0.4139(3) 0.52699(17) 0.1913(12) Uani 1 1 d D . .
N1 N 1.1404(3) 0.7460(2) 0.14286(16) 0.0451(7) Uani 1 1 d . . .
N2 N 0.2771(2) 0.3249(2) 0.26224(15) 0.0390(6) Uani 1 1 d . . .
O1 O 0.8507(12) 0.9091(7) 0.9635(8) 0.089(4) Uani 0.25 1 d PDU . .
O1' O 0.9810(15) 0.9244(9) 0.9227(5) 0.095(4) Uani 0.25 1 d PDU . .

loop_
_atom_site_aniso_label
_atom_site_aniso_U_11
_atom_site_aniso_U_22
_atom_site_aniso_U_33
_atom_site_aniso_U_23
_atom_site_aniso_U_13
_atom_site_aniso_U_12
C1 0.0445(19) 0.0440(17) 0.0464(17) -0.0073(14) -0.0123(14) -0.0113(14)
C2 0.057(2) 0.062(2) 0.062(2) -0.0232(18) -0.0014(18) -0.0156(18)
C3 0.090(3) 0.071(3) 0.074(3) -0.032(2) -0.007(2) -0.018(2)
C4 0.085(3) 0.076(3) 0.083(3) -0.034(2) -0.017(3) -0.027(2)
C5 0.058(2) 0.068(2) 0.074(2) -0.011(2) -0.020(2) -0.0266(19)
C6 0.0437(19) 0.0473(18) 0.0499(18) -0.0029(14) -0.0144(15) -0.0114(14)
C7 0.0410(18) 0.0491(18) 0.0483(18) 0.0033(14) -0.0103(14) -0.0049(14)
C8 0.047(2) 0.073(3) 0.058(2) 0.0063(19) -0.0014(17) -0.0084(18)
C9 0.066(3) 0.088(3) 0.059(2) 0.000(2) 0.011(2) 0.011(2)
C10 0.080(3) 0.063(2) 0.054(2) -0.0121(18) 0.003(2) 0.010(2)
C11 0.070(3) 0.0474(19) 0.0475(18) -0.0063(15) -0.0082(17) 0.0006(17)
C12 0.0435(18) 0.0403(16) 0.0415(16) 0.0008(13) -0.0060(13) -0.0026(13)
C13 0.0430(18) 0.0381(16) 0.0455(17) -0.0079(13) -0.0067(14) -0.0105(13)
C14 0.049(2) 0.0468(18) 0.0403(16) -0.0014(13) -0.0043(14) -0.0140(14)
C15 0.051(2) 0.0456(17) 0.0381(16) -0.0036(13) -0.0107(14) -0.0141(14)
C16 0.0426(18) 0.0292(14) 0.0421(16) -0.0041(12) -0.0090(13) -0.0073(12)
C17 0.053(2) 0.0501(18) 0.0399(16) 0.0037(14) -0.0122(15) -0.0168(15)
C18 0.053(2) 0.059(2) 0.0436(17) -0.0007(15) -0.0145(15) -0.0190(16)
C19 0.0381(17) 0.0323(14) 0.0389(15) -0.0066(12) -0.0055(12) -0.0051(12)
C20 0.0468(19) 0.0338(15) 0.0403(15) 0.0008(12) -0.0113(13) -0.0045(13)
C21 0.0392(17) 0.0408(16) 0.0435(16) -0.0030(13) -0.0134(13) -0.0019(13)
C22 0.0331(16) 0.0346(15) 0.0378(14) -0.0062(12) -0.0056(12) -0.0031(12)
C23 0.0374(16) 0.0320(14) 0.0338(14) -0.0037(11) -0.0077(12) -0.0032(12)
C24 0.0374(17) 0.0324(14) 0.0384(15) -0.0026(12) -0.0087(12) -0.0038(12)
C25 0.0358(17) 0.0422(16) 0.0491(17) -0.0097(13) -0.0128(14) 0.0004(13)
C26 0.046(2) 0.0539(19) 0.0510(18) -0.0102(15) -0.0165(15) -0.0038(15)
C27 0.052(2) 0.069(2) 0.063(2) -0.0112(18) -0.0252(18) 0.0025(18)
C28 0.042(2) 0.085(3) 0.072(2) -0.015(2) -0.0245(18) -0.0037(19)
C29 0.0359(19) 0.071(2) 0.075(2) -0.0179(19) -0.0145(17) -0.0071(16)
C30 0.0366(18) 0.0482(18) 0.0542(18) -0.0126(15) -0.0101(14) -0.0010(14)
C31 0.0362(17) 0.0461(17) 0.0504(18) -0.0109(14) -0.0053(14) -0.0044(13)
C32 0.0416(19) 0.060(2) 0.059(2) -0.0045(17) 0.0018(16) -0.0164(16)
C33 0.057(2) 0.065(2) 0.055(2) 0.0030(18) 0.0006(18) -0.0227(18)
C34 0.049(2) 0.054(2) 0.0475(18) 0.0038(15) -0.0073(15) -0.0134(16)
C35 0.0388(17) 0.0389(16) 0.0403(16) -0.0031(12) -0.0043(13) -0.0080(13)
C36 0.0361(17) 0.0356(15) 0.0425(15) -0.0063(12) -0.0041(13) -0.0029(12)
C37 0.0380(16) 0.0329(14) 0.0358(14) -0.0017(12) -0.0083(12) -0.0041(12)
C38 0.0423(18) 0.0341(15) 0.0362(15) -0.0001(12) -0.0089(13) -0.0065(12)
C39 0.050(2) 0.063(2) 0.0421(17) -0.0192(15) -0.0129(15) 0.0115(16)
C40 0.053(2) 0.078(2) 0.0503(19) -0.0205(18) -0.0210(16) 0.0116(18)
C41 0.066(2) 0.058(2) 0.0439(18) -0.0124(15) -0.0164(16) -0.0053(17)
C42 0.072(3) 0.0424(18) 0.0471(18) -0.0140(14) -0.0117(17) 0.0025(16)
C43 0.056(2) 0.0366(16) 0.0517(18) -0.0059(13) -0.0149(15) 0.0033(14)
C44 0.0402(17) 0.0335(15) 0.0404(15) -0.0044(12) -0.0154(13) -0.0030(12)
C45 0.077(3) 0.0366(17) 0.0464(18) 0.0001(14) -0.0155(17) -0.0023(16)
C46 0.077(3) 0.0350(17) 0.073(2) -0.0047(16) -0.026(2) 0.0009(17)
C47 0.056(2) 0.0452(19) 0.081(3) -0.0251(18) -0.0215(19) 0.0069(16)
C48 0.055(2) 0.057(2) 0.059(2) -0.0209(17) 0.0005(17) -0.0030(17)
C49 0.0447(19) 0.0376(16) 0.0487(17) -0.0058(13) -0.0063(14) -0.0042(13)
C50 0.098(4) 0.059(3) 0.133(4) -0.043(3) -0.024(3) 0.022(2)
C51 0.105(4) 0.111(4) 0.064(3) -0.043(3) -0.037(3) 0.016(3)
C52 0.190(6) 0.112(4) 0.165(5) 0.035(4) -0.115(4) 0.003(4)
C53 0.190(6) 0.112(4) 0.165(5) 0.035(4) -0.115(4) 0.003(4)
C54 0.159(9) 0.096(7) 0.132(8) -0.036(6) -0.045(7) -0.025(6)
Cl1 0.191(3) 0.210(3) 0.176(2) -0.0478(19) -0.0466(18) 0.087(2)
N1 0.0448(16) 0.0445(15) 0.0443(14) -0.0091(11) -0.0036(12) -0.0135(12)
N2 0.0332(14) 0.0403(14) 0.0431(13) -0.0041(11) -0.0097(11) -0.0055(10)
O1 0.071(6) 0.068(6) 0.113(7) 0.057(5) -0.057(6) 0.009(5)
O1' 0.115(8) 0.089(7) 0.042(5) 0.043(5) 0.012(5) 0.051(6)

loop_
_atom_type_symbol
_atom_type_description
_atom_type_scat_dispersion_real
_atom_type_scat_dispersion_imag
_atom_type_scat_source
C C 0.0033 0.0016 'International Tables Vol C Tables 4.2.6.8 and 6.1.1.4'
H H 0.0000 0.0000 'International Tables Vol C Tables 4.2.6.8 and 6.1.1.4'
N N 0.0061 0.0033 'International Tables Vol C Tables 4.2.6.8 and 6.1.1.4'
O O 0.0106 0.0060 'International Tables Vol C Tables 4.2.6.8 and 6.1.1.4'
Cl Cl 0.1484 0.1585 'International Tables Vol C Tables 4.2.6.8 and 6.1.1.4'

loop_
_geom_angle_atom_site_label_1
_geom_angle_atom_site_label_2
_geom_angle_atom_site_label_3
_geom_angle
_geom_angle_site_symmetry_1
_geom_angle_site_symmetry_3
_geom_angle_publ_flag
C2 C1 C6 121.8(3) . . ?
C2 C1 N1 129.5(3) . . ?
C6 C1 N1 108.7(3) . . ?
C1 C2 C3 117.5(4) . . ?
C1 C2 H2 121.2 . . ?
C3 C2 H2 121.2 . . ?
C2 C3 C4 121.7(4) . . ?
C2 C3 H3 119.1 . . ?
C4 C3 H3 119.1 . . ?
C5 C4 C3 120.3(4) . . ?
C5 C4 H4 119.9 . . ?
C3 C4 H4 119.9 . . ?
C4 C5 C6 119.9(4) . . ?
C4 C5 H5 120.0 . . ?
C6 C5 H5 120.0 . . ?
C1 C6 C5 118.8(3) . . ?
C1 C6 C7 107.0(3) . . ?
C5 C6 C7 134.2(3) . . ?
C12 C7 C8 119.9(3) . . ?
C12 C7 C6 106.9(3) . . ?
C8 C7 C6 133.2(3) . . ?
C9 C8 C7 118.7(4) . . ?
C9 C8 H8 120.6 . . ?
C7 C8 H8 120.6 . . ?
C8 C9 C10 120.6(4) . . ?
C8 C9 H9 119.7 . . ?
C10 C9 H9 119.7 . . ?
C11 C10 C9 121.6(4) . . ?
C11 C10 H10 119.2 . . ?
C9 C10 H10 119.2 . . ?
C10 C11 C12 117.2(4) . . ?
C10 C11 H11 121.4 . . ?
C12 C11 H11 121.4 . . ?
N1 C12 C11 128.7(3) . . ?
N1 C12 C7 109.3(3) . . ?
C11 C12 C7 122.0(3) . . ?
C18 C13 C14 118.9(3) . . ?
C18 C13 N1 120.9(3) . . ?
C14 C13 N1 120.2(3) . . ?
C15 C14 C13 120.1(3) . . ?
C15 C14 H14 120.0 . . ?
C13 C14 H14 120.0 . . ?
C14 C15 C16 121.2(3) . . ?
C14 C15 H15 119.4 . . ?
C16 C15 H15 119.4 . . ?
C17 C16 C15 117.6(3) . . ?
C17 C16 C19 122.4(3) . . ?
C15 C16 C19 120.0(3) . . ?
C16 C17 C18 121.3(3) . . ?
C16 C17 H17 119.3 . . ?
C18 C17 H17 119.3 . . ?
C13 C18 C17 121.0(3) . . ?
C13 C18 H18 119.5 . . ?
C17 C18 H18 119.5 . . ?
C20 C19 C24 117.1(3) . . ?
C20 C19 C16 121.4(3) . . ?
C24 C19 C16 121.5(3) . . ?
C21 C20 C19 120.8(3) . . ?
C21 C20 H20 119.6 . . ?
C19 C20 H20 119.6 . . ?
C20 C21 C22 121.0(3) . . ?
C20 C21 H21 119.5 . . ?
C22 C21 H21 119.5 . . ?
C21 C22 N2 122.1(3) . . ?
C21 C22 C23 119.5(3) . . ?
N2 C22 C23 118.4(3) . . ?
C24 C23 C22 117.8(3) . . ?
C24 C23 C37 120.3(2) . . ?
C22 C23 C37 121.8(3) . . ?
C23 C24 C19 123.4(3) . . ?
C23 C24 H24 118.3 . . ?
C19 C24 H24 118.3 . . ?
C26 C25 N2 130.3(3) . . ?
C26 C25 C30 121.0(3) . . ?
N2 C25 C30 108.6(3) . . ?
C27 C26 C25 116.9(3) . . ?
C27 C26 H26 121.5 . . ?
C25 C26 H26 121.5 . . ?
C26 C27 C28 122.7(4) . . ?
C26 C27 H27 118.6 . . ?
C28 C27 H27 118.6 . . ?
C27 C28 C29 120.9(3) . . ?
C27 C28 H28 119.6 . . ?
C29 C28 H28 119.6 . . ?
C28 C29 C30 118.5(4) . . ?
C28 C29 H29 120.7 . . ?
C30 C29 H29 120.7 . . ?
C29 C30 C25 119.9(3) . . ?
C29 C30 C31 132.7(3) . . ?
C25 C30 C31 107.3(3) . . ?
C32 C31 C36 118.7(3) . . ?
C32 C31 C30 135.3(3) . . ?
C36 C31 C30 105.9(3) . . ?
C31 C32 C33 117.7(3) . . ?
C31 C32 H32 121.1 . . ?
C33 C32 H32 121.1 . . ?
C34 C33 C32 121.8(3) . . ?
C34 C33 H33 119.1 . . ?
C32 C33 H33 119.1 . . ?
C35 C34 C33 121.5(3) . . ?
C35 C34 H34 119.3 . . ?
C33 C34 H34 119.3 . . ?
C36 C35 C34 115.4(3) . . ?
C36 C35 C37 117.6(3) . . ?
C34 C35 C37 126.7(3) . . ?
C35 C36 N2 124.8(3) . . ?
C35 C36 C31 124.8(3) . . ?
N2 C36 C31 110.4(3) . . ?
C35 C37 C38 110.5(2) . . ?
C35 C37 C23 108.9(2) . . ?
C38 C37 C23 109.0(2) . . ?
C35 C37 C44 106.5(2) . . ?
C38 C37 C44 112.3(2) . . ?
C23 C37 C44 109.6(2) . . ?
C39 C38 C43 117.6(3) . . ?
C39 C38 C37 123.8(3) . . ?
C43 C38 C37 118.6(3) . . ?
C38 C39 C40 120.3(3) . . ?
C38 C39 H39 119.8 . . ?
C40 C39 H39 119.8 . . ?
C41 C40 C39 122.2(3) . . ?
C41 C40 H40 118.9 . . ?
C39 C40 H40 118.9 . . ?
C40 C41 C42 117.0(3) . . ?
C40 C41 C51 122.1(4) . . ?
C42 C41 C51 120.8(3) . . ?
C41 C42 C43 121.5(3) . . ?
C41 C42 H42 119.3 . . ?
C43 C42 H42 119.3 . . ?
C42 C43 C38 121.4(3) . . ?
C42 C43 H43 119.3 . . ?
C38 C43 H43 119.3 . . ?
C49 C44 C45 117.1(3) . . ?
C49 C44 C37 123.0(3) . . ?
C45 C44 C37 119.8(3) . . ?
C46 C45 C44 120.9(3) . . ?
C46 C45 H45 119.5 . . ?
C44 C45 H45 119.5 . . ?
C45 C46 C47 121.4(3) . . ?
C45 C46 H46 119.3 . . ?
C47 C46 H46 119.3 . . ?
C48 C47 C46 117.2(3) . . ?
C48 C47 C50 122.2(4) . . ?
C46 C47 C50 120.5(4) . . ?
C47 C48 C49 122.1(3) . . ?
C47 C48 H48 118.9 . . ?
C49 C48 H48 118.9 . . ?
C44 C49 C48 121.2(3) . . ?
C44 C49 H49 119.4 . . ?
C48 C49 H49 119.4 . . ?
C47 C50 H50A 109.5 . . ?
C47 C50 H50B 109.5 . . ?
H50A C50 H50B 109.5 . . ?
C47 C50 H50C 109.5 . . ?
H50A C50 H50C 109.5 . . ?
H50B C50 H50C 109.5 . . ?
C41 C51 H51A 109.5 . . ?
C41 C51 H51B 109.5 . . ?
H51A C51 H51B 109.5 . . ?
C41 C51 H51C 109.5 . . ?
H51A C51 H51C 109.5 . . ?
H51B C51 H51C 109.5 . . ?
O1' C52 O1 54.0(7) . . ?
O1' C52 C53 97.2(11) . 2_777 ?
O1 C52 C53 132.9(7) . 2_777 ?
O1' C52 C52 97.2(11) . 2_777 ?
O1 C52 C52 132.9(7) . 2_777 ?
C53 C52 C52 0.0(5) 2_777 2_777 ?
Cl1 C54 Cl1 104.2(5) . 2_566 ?
C54 Cl1 C54 75.8(5) . 2_566 ?
C12 N1 C1 108.1(3) . . ?
C12 N1 C13 126.8(3) . . ?
C1 N1 C13 124.9(3) . . ?
C36 N2 C22 118.1(2) . . ?
C36 N2 C25 107.7(2) . . ?
C22 N2 C25 131.7(2) . . ?

loop_
_geom_bond_atom_site_label_1
_geom_bond_atom_site_label_2
_geom_bond_distance
_geom_bond_site_symmetry_2
_geom_bond_publ_flag
C1 C2 1.374(5) . ?
C1 C6 1.398(4) . ?
C1 N1 1.400(4) . ?
C2 C3 1.381(5) . ?
C2 H2 0.9300 . ?
C3 C4 1.388(6) . ?
C3 H3 0.9300 . ?
C4 C5 1.353(6) . ?
C4 H4 0.9300 . ?
C5 C6 1.399(5) . ?
C5 H5 0.9300 . ?
C6 C7 1.438(5) . ?
C7 C12 1.396(4) . ?
C7 C8 1.402(5) . ?
C8 C9 1.375(6) . ?
C8 H8 0.9300 . ?
C9 C10 1.411(6) . ?
C9 H9 0.9300 . ?
C10 C11 1.381(5) . ?
C10 H10 0.9300 . ?
C11 C12 1.396(5) . ?
C11 H11 0.9300 . ?
C12 N1 1.385(4) . ?
C13 C18 1.368(4) . ?
C13 C14 1.397(4) . ?
C13 N1 1.422(4) . ?
C14 C15 1.383(4) . ?
C14 H14 0.9300 . ?
C15 C16 1.401(4) . ?
C15 H15 0.9300 . ?
C16 C17 1.380(4) . ?
C16 C19 1.482(4) . ?
C17 C18 1.387(5) . ?
C17 H17 0.9300 . ?
C18 H18 0.9300 . ?
C19 C20 1.396(4) . ?
C19 C24 1.399(4) . ?
C20 C21 1.382(4) . ?
C20 H20 0.9300 . ?
C21 C22 1.393(4) . ?
C21 H21 0.9300 . ?
C22 N2 1.404(4) . ?
C22 C23 1.409(4) . ?
C23 C24 1.386(4) . ?
C23 C37 1.548(4) . ?
C24 H24 0.9300 . ?
C25 C26 1.405(4) . ?
C25 N2 1.407(4) . ?
C25 C30 1.409(4) . ?
C26 C27 1.373(5) . ?
C26 H26 0.9300 . ?
C27 C28 1.374(6) . ?
C27 H27 0.9300 . ?
C28 C29 1.381(5) . ?
C28 H28 0.9300 . ?
C29 C30 1.392(5) . ?
C29 H29 0.9300 . ?
C30 C31 1.456(5) . ?
C31 C32 1.384(5) . ?
C31 C36 1.398(4) . ?
C32 C33 1.393(5) . ?
C32 H32 0.9300 . ?
C33 C34 1.390(5) . ?
C33 H33 0.9300 . ?
C34 C35 1.389(4) . ?
C34 H34 0.9300 . ?
C35 C36 1.372(4) . ?
C35 C37 1.534(4) . ?
C36 N2 1.391(4) . ?
C37 C38 1.542(4) . ?
C37 C44 1.550(4) . ?
C38 C39 1.374(4) . ?
C38 C43 1.387(4) . ?
C39 C40 1.399(4) . ?
C39 H39 0.9300 . ?
C40 C41 1.371(5) . ?
C40 H40 0.9300 . ?
C41 C42 1.378(5) . ?
C41 C51 1.502(5) . ?
C42 C43 1.382(5) . ?
C42 H42 0.9300 . ?
C43 H43 0.9300 . ?
C44 C49 1.376(4) . ?
C44 C45 1.398(4) . ?
C45 C46 1.385(5) . ?
C45 H45 0.9300 . ?
C46 C47 1.386(5) . ?
C46 H46 0.9300 . ?
C47 C48 1.367(5) . ?
C47 C50 1.505(5) . ?
C48 C49 1.385(5) . ?
C48 H48 0.9300 . ?
C49 H49 0.9300 . ?
C50 H50A 0.9600 . ?
C50 H50B 0.9600 . ?
C50 H50C 0.9600 . ?
C51 H51A 0.9600 . ?
C51 H51B 0.9600 . ?
C51 H51C 0.9600 . ?
C52 O1' 1.464(7) . ?
C52 O1 1.512(7) . ?
C52 C53 1.641(14) 2_777 ?
C52 C52 1.641(14) 2_777 ?
C54 Cl1 1.756(9) . ?
C54 Cl1 1.869(13) 2_566 ?
Cl1 C54 1.869(13) 2_566 ?

loop_
_geom_torsion_atom_site_label_1
_geom_torsion_atom_site_label_2
_geom_torsion_atom_site_label_3
_geom_torsion_atom_site_label_4
_geom_torsion
_geom_torsion_site_symmetry_1
_geom_torsion_site_symmetry_2
_geom_torsion_site_symmetry_3
_geom_torsion_site_symmetry_4
_geom_torsion_publ_flag
C6 C1 C2 C3 -0.6(6) . . . . ?
N1 C1 C2 C3 -178.2(4) . . . . ?
C1 C2 C3 C4 0.5(7) . . . . ?
C2 C3 C4 C5 -0.2(8) . . . . ?
C3 C4 C5 C6 0.0(7) . . . . ?
C2 C1 C6 C5 0.4(5) . . . . ?
N1 C1 C6 C5 178.5(3) . . . . ?
C2 C1 C6 C7 -178.2(3) . . . . ?
N1 C1 C6 C7 -0.1(4) . . . . ?
C4 C5 C6 C1 -0.1(6) . . . . ?
C4 C5 C6 C7 178.1(4) . . . . ?
C1 C6 C7 C12 1.2(4) . . . . ?
C5 C6 C7 C12 -177.1(4) . . . . ?
C1 C6 C7 C8 -179.5(4) . . . . ?
C5 C6 C7 C8 2.2(7) . . . . ?
C12 C7 C8 C9 -0.8(5) . . . . ?
C6 C7 C8 C9 -180.0(4) . . . . ?
C7 C8 C9 C10 0.4(6) . . . . ?
C8 C9 C10 C11 0.6(6) . . . . ?
C9 C10 C11 C12 -1.1(6) . . . . ?
C10 C11 C12 N1 -177.6(3) . . . . ?
C10 C11 C12 C7 0.7(5) . . . . ?
C8 C7 C12 N1 178.8(3) . . . . ?
C6 C7 C12 N1 -1.8(4) . . . . ?
C8 C7 C12 C11 0.2(5) . . . . ?
C6 C7 C12 C11 179.6(3) . . . . ?
C18 C13 C14 C15 -0.8(5) . . . . ?
N1 C13 C14 C15 -179.6(3) . . . . ?
C13 C14 C15 C16 2.1(5) . . . . ?
C14 C15 C16 C17 -1.6(5) . . . . ?
C14 C15 C16 C19 179.0(3) . . . . ?
C15 C16 C17 C18 -0.3(5) . . . . ?
C19 C16 C17 C18 179.2(3) . . . . ?
C14 C13 C18 C17 -1.0(5) . . . . ?
N1 C13 C18 C17 177.8(3) . . . . ?
C16 C17 C18 C13 1.6(5) . . . . ?
C17 C16 C19 C20 152.8(3) . . . . ?
C15 C16 C19 C20 -27.8(4) . . . . ?
C17 C16 C19 C24 -28.1(4) . . . . ?
C15 C16 C19 C24 151.3(3) . . . . ?
C24 C19 C20 C21 -3.8(4) . . . . ?
C16 C19 C20 C21 175.3(3) . . . . ?
C19 C20 C21 C22 -0.7(5) . . . . ?
C20 C21 C22 N2 -177.1(3) . . . . ?
C20 C21 C22 C23 5.9(4) . . . . ?
C21 C22 C23 C24 -6.2(4) . . . . ?
N2 C22 C23 C24 176.7(2) . . . . ?
C21 C22 C23 C37 179.0(3) . . . . ?
N2 C22 C23 C37 1.9(4) . . . . ?
C22 C23 C24 C19 1.6(4) . . . . ?
C37 C23 C24 C19 176.5(3) . . . . ?
C20 C19 C24 C23 3.4(4) . . . . ?
C16 C19 C24 C23 -175.7(3) . . . . ?
N2 C25 C26 C27 176.7(3) . . . . ?
C30 C25 C26 C27 1.4(5) . . . . ?
C25 C26 C27 C28 -1.0(5) . . . . ?
C26 C27 C28 C29 -0.7(6) . . . . ?
C27 C28 C29 C30 1.9(6) . . . . ?
C28 C29 C30 C25 -1.4(5) . . . . ?
C28 C29 C30 C31 -177.5(3) . . . . ?
C26 C25 C30 C29 -0.3(5) . . . . ?
N2 C25 C30 C29 -176.5(3) . . . . ?
C26 C25 C30 C31 176.7(3) . . . . ?
N2 C25 C30 C31 0.5(3) . . . . ?
C29 C30 C31 C32 -4.3(7) . . . . ?
C25 C30 C31 C32 179.3(4) . . . . ?
C29 C30 C31 C36 174.5(4) . . . . ?
C25 C30 C31 C36 -1.9(3) . . . . ?
C36 C31 C32 C33 0.7(5) . . . . ?
C30 C31 C32 C33 179.4(4) . . . . ?
C31 C32 C33 C34 -1.6(6) . . . . ?
C32 C33 C34 C35 -0.4(6) . . . . ?
C33 C34 C35 C36 3.3(5) . . . . ?
C33 C34 C35 C37 -169.8(3) . . . . ?
C34 C35 C36 N2 176.5(3) . . . . ?
C37 C35 C36 N2 -9.7(4) . . . . ?
C34 C35 C36 C31 -4.3(5) . . . . ?
C37 C35 C36 C31 169.4(3) . . . . ?
C32 C31 C36 C35 2.4(5) . . . . ?
C30 C31 C36 C35 -176.6(3) . . . . ?
C32 C31 C36 N2 -178.3(3) . . . . ?
C30 C31 C36 N2 2.6(3) . . . . ?
C36 C35 C37 C38 149.8(3) . . . . ?
C34 C35 C37 C38 -37.3(4) . . . . ?
C36 C35 C37 C23 30.1(3) . . . . ?
C34 C35 C37 C23 -156.9(3) . . . . ?
C36 C35 C37 C44 -88.0(3) . . . . ?
C34 C35 C37 C44 85.0(4) . . . . ?
C24 C23 C37 C35 158.3(3) . . . . ?
C22 C23 C37 C35 -26.9(4) . . . . ?
C24 C23 C37 C38 37.7(3) . . . . ?
C22 C23 C37 C38 -147.5(3) . . . . ?
C24 C23 C37 C44 -85.6(3) . . . . ?
C22 C23 C37 C44 89.2(3) . . . . ?
C35 C37 C38 C39 130.9(3) . . . . ?
C23 C37 C38 C39 -109.5(3) . . . . ?
C44 C37 C38 C39 12.2(4) . . . . ?
C35 C37 C38 C43 -50.5(3) . . . . ?
C23 C37 C38 C43 69.1(3) . . . . ?
C44 C37 C38 C43 -169.2(3) . . . . ?
C43 C38 C39 C40 0.5(5) . . . . ?
C37 C38 C39 C40 179.1(3) . . . . ?
C38 C39 C40 C41 -0.1(6) . . . . ?
C39 C40 C41 C42 0.0(6) . . . . ?
C39 C40 C41 C51 178.4(4) . . . . ?
C40 C41 C42 C43 -0.3(5) . . . . ?
C51 C41 C42 C43 -178.7(4) . . . . ?
C41 C42 C43 C38 0.7(5) . . . . ?
C39 C38 C43 C42 -0.8(5) . . . . ?
C37 C38 C43 C42 -179.5(3) . . . . ?
C35 C37 C44 C49 121.1(3) . . . . ?
C38 C37 C44 C49 -117.8(3) . . . . ?
C23 C37 C44 C49 3.4(4) . . . . ?
C35 C37 C44 C45 -57.0(3) . . . . ?
C38 C37 C44 C45 64.1(4) . . . . ?
C23 C37 C44 C45 -174.6(3) . . . . ?
C49 C44 C45 C46 0.2(5) . . . . ?
C37 C44 C45 C46 178.4(3) . . . . ?
C44 C45 C46 C47 -0.3(6) . . . . ?
C45 C46 C47 C48 0.7(6) . . . . ?
C45 C46 C47 C50 -176.4(4) . . . . ?
C46 C47 C48 C49 -1.1(6) . . . . ?
C50 C47 C48 C49 176.1(4) . . . . ?
C45 C44 C49 C48 -0.6(5) . . . . ?
C37 C44 C49 C48 -178.7(3) . . . . ?
C47 C48 C49 C44 1.0(6) . . . . ?
Cl1 C54 Cl1 C54 0.000(2) 2_566 . . 2_566 ?
C11 C12 N1 C1 -179.8(3) . . . . ?
C7 C12 N1 C1 1.7(3) . . . . ?
C11 C12 N1 C13 -4.5(5) . . . . ?
C7 C12 N1 C13 177.1(3) . . . . ?
C2 C1 N1 C12 176.9(4) . . . . ?
C6 C1 N1 C12 -1.0(4) . . . . ?
C2 C1 N1 C13 1.4(5) . . . . ?
C6 C1 N1 C13 -176.5(3) . . . . ?
C18 C13 N1 C12 126.9(4) . . . . ?
C14 C13 N1 C12 -54.3(4) . . . . ?
C18 C13 N1 C1 -58.4(4) . . . . ?
C14 C13 N1 C1 120.4(3) . . . . ?
C35 C36 N2 C22 -18.8(4) . . . . ?
C31 C36 N2 C22 161.9(3) . . . . ?
C35 C36 N2 C25 176.9(3) . . . . ?
C31 C36 N2 C25 -2.4(3) . . . . ?
C21 C22 N2 C36 -154.8(3) . . . . ?
C23 C22 N2 C36 22.2(4) . . . . ?
C21 C22 N2 C25 5.0(5) . . . . ?
C23 C22 N2 C25 -178.0(3) . . . . ?
C26 C25 N2 C36 -174.6(3) . . . . ?
C30 C25 N2 C36 1.1(3) . . . . ?
C26 C25 N2 C22 24.0(5) . . . . ?
C30 C25 N2 C22 -160.2(3) . . . . ?
